data_7105654
loop_
_publ_author_name
'Lin, Li'
'Zhang, Jiaxin'
'Wu, Xiangxiang'
'Liang, Guoxing'
'He, Lan'
'Gong, Bing'

_publ_section_title
;
 Double-decked molecular crescents.
;
_journal_issue 39
_journal_name_full 'Chemical communications (Cambridge, England)'
_journal_page_first 7361
_journal_page_last 7363
_journal_paper_doi 10.1039/c0cc02465a
_journal_volume 46
_journal_year 2010
_chemical_formula_sum 'C68 H60 O16 S4'
_chemical_formula_weight 1261.40
_chemical_name_systematic
;
?
;
_space_group_IT_number 60
_symmetry_cell_setting orthorhombic
_symmetry_space_group_name_Hall '-P 2n 2ab'
_symmetry_space_group_name_H-M 'P b c n'
_atom_sites_solution_hydrogens geom
_atom_sites_solution_primary direct
_atom_sites_solution_secondary difmap
_audit_creation_method SHELXL-97
_cell_angle_alpha 90.00
_cell_angle_beta 90.00
_cell_angle_gamma 90.00
_cell_formula_units_Z 4
_cell_length_a 16.300(3)
_cell_length_b 24.855(5)
_cell_length_c 15.010(3)
_cell_measurement_reflns_used 10154
_cell_measurement_temperature 173(2)
_cell_measurement_theta_max 25.00
_cell_measurement_theta_min 2.02
_cell_volume 6081(2)
_computing_cell_refinement 'Rapid Auto(Rigaku 2001)'
_computing_data_collection 'Rapid Auto(Rigaku 2001)'
_computing_data_reduction 'Rapid Auto(Rigaku 2001)'
_computing_molecular_graphics 'XP in Siemens SHELXTL (Sheldrick, 1994)'
_computing_publication_material 'SHELX97 (Sheldrick, 1997)'
_computing_structure_refinement 'SHELXL-97 (Sheldrick, 1997)'
_computing_structure_solution 'SHELXS-97 (Sheldrick, 1990)'
_diffrn_ambient_temperature 173(2)
_diffrn_measured_fraction_theta_full 1.000
_diffrn_measured_fraction_theta_max 1.000
_diffrn_measurement_device_type 'Rigaku raxis Rapid IP Area Detector'
_diffrn_measurement_method '\w scans at fixed \c = 45\%'
_diffrn_radiation_monochromator graphite
_diffrn_radiation_source 'rotating anode'
_diffrn_radiation_type MoK\a
_diffrn_radiation_wavelength 0.71073
_diffrn_reflns_av_R_equivalents 0.0496
_diffrn_reflns_av_sigmaI/netI 0.1263
_diffrn_reflns_limit_h_max 19
_diffrn_reflns_limit_h_min -19
_diffrn_reflns_limit_k_max 29
_diffrn_reflns_limit_k_min -29
_diffrn_reflns_limit_l_max 17
_diffrn_reflns_limit_l_min -17
_diffrn_reflns_number 10154
_diffrn_reflns_theta_full 25.00
_diffrn_reflns_theta_max 25.00
_diffrn_reflns_theta_min 2.02
_exptl_absorpt_coefficient_mu 0.228
_exptl_absorpt_correction_T_max 0.9731
_exptl_absorpt_correction_T_min 0.8404
_exptl_absorpt_correction_type multi-scan
_exptl_absorpt_process_details 'ABSCOR by T.Higashi 8 March, 1995'
_exptl_crystal_colour colorless
_exptl_crystal_density_diffrn 1.378
_exptl_crystal_density_method 'not measured'
_exptl_crystal_description plate
_exptl_crystal_F_000 2640
_exptl_crystal_size_max 0.79
_exptl_crystal_size_mid 0.59
_exptl_crystal_size_min 0.12
_refine_diff_density_max 0.499
_refine_diff_density_min -0.309
_refine_diff_density_rms 0.065
_refine_ls_extinction_method none
_refine_ls_goodness_of_fit_ref 1.011
_refine_ls_hydrogen_treatment constr
_refine_ls_matrix_type full
_refine_ls_number_parameters 488
_refine_ls_number_reflns 5370
_refine_ls_number_restraints 621
_refine_ls_restrained_S_all 0.976
_refine_ls_R_factor_all 0.1778
_refine_ls_R_factor_gt 0.0751
_refine_ls_shift/su_max 0.001
_refine_ls_shift/su_mean 0.000
_refine_ls_structure_factor_coef Fsqd
_refine_ls_weighting_details 'calc w=1/[\s^2^(Fo^2^)+(0.0623P)^2^+0.0000P] where P=(Fo^2^+2Fc^2^)/3'
_refine_ls_weighting_scheme calc
_refine_ls_wR_factor_gt 0.1415
_refine_ls_wR_factor_ref 0.1744
_reflns_number_gt 2686
_reflns_number_total 5370
_reflns_threshold_expression >2sigma(I)
_cod_data_source_file C0CC02465A.TXT
_cod_data_source_block a
_cod_depositor_comments 'Adding full bibliography for 7105654--7105655.cif.'
_cod_original_sg_symbol_H-M Pbcn
_cod_database_code 7105654

loop_
_symmetry_equiv_pos_as_xyz
'x, y, z'
'-x+1/2, -y+1/2, z+1/2'
'-x, y, -z+1/2'
'x+1/2, -y+1/2, -z'
'-x, -y, -z'
'x-1/2, y-1/2, -z-1/2'
'x, -y, z-1/2'
'-x-1/2, y-1/2, z'

loop_
_atom_site_label
_atom_site_type_symbol
_atom_site_fract_x
_atom_site_fract_y
_atom_site_fract_z
_atom_site_U_iso_or_equiv
_atom_site_adp_type
_atom_site_occupancy
_atom_site_symmetry_multiplicity
_atom_site_calc_flag
_atom_site_refinement_flags
_atom_site_disorder_assembly
_atom_site_disorder_group
S1 S 0.07061(10) 0.18840(7) 0.34517(10) 0.0682(5) Uani 1 1 d D . .
S2 S -1.00836(9) 0.25400(6) 1.10955(10) 0.0585(5) Uani 1 1 d D . .
O1 O -0.8586(3) 0.1100(2) 1.0611(3) 0.0456(15) Uani 0.727(5) 1 d PDU A 1
O2 O -0.7882(3) 0.18678(18) 1.0406(3) 0.0377(12) Uani 0.727(5) 1 d PDU A 1
C10 C -0.5906(6) 0.1021(2) 0.9348(9) 0.0333(18) Uani 0.727(5) 1 d PDU A 1
H10 H -0.5408 0.1202 0.9212 0.040 Uiso 0.727(5) 1 calc PR A 1
C11 C -0.6561(5) 0.1307(3) 0.9693(6) 0.0312(16) Uani 0.727(5) 1 d PDU A 1
H11 H -0.6517 0.1684 0.9778 0.037 Uiso 0.727(5) 1 calc PR A 1
C12 C -0.7282(4) 0.1042(3) 0.9914(5) 0.0298(15) Uani 0.727(5) 1 d PDU A 1
C13 C -0.7355(5) 0.0496(3) 0.9768(7) 0.0346(17) Uani 0.727(5) 1 d PDU A 1
H13 H -0.7856 0.0318 0.9901 0.041 Uiso 0.727(5) 1 calc PR A 1
C14 C -0.6708(4) 0.0212(3) 0.9432(10) 0.0357(19) Uani 0.727(5) 1 d PDU A 1
H14 H -0.6758 -0.0166 0.9356 0.043 Uiso 0.727(5) 1 calc PR A 1
C15 C -0.7994(4) 0.1330(2) 1.0336(5) 0.0350(16) Uani 0.727(5) 1 d PDU A 1
C16 C -0.8511(4) 0.2147(3) 1.0924(4) 0.0434(17) Uani 0.727(5) 1 d PDU A 1
H16A H -0.8280 0.2486 1.1161 0.052 Uiso 0.727(5) 1 calc PR A 1
H16B H -0.8671 0.1920 1.1437 0.052 Uiso 0.727(5) 1 calc PR A 1
C34 C -0.9260(4) 0.2272(3) 1.0380(5) 0.042(2) Uani 0.727(5) 1 d PDU A 1
H34A H -0.9454 0.1941 1.0079 0.050 Uiso 0.727(5) 1 calc PR A 1
H34B H -0.9120 0.2540 0.9916 0.050 Uiso 0.727(5) 1 calc PR A 1
O1' O -0.7467(8) 0.2113(5) 1.0275(10) 0.054(4) Uani 0.273(5) 1 d PDU A 2
O2' O -0.8324(7) 0.1430(5) 1.0576(10) 0.041(2) Uani 0.273(5) 1 d PDU A 2
C10' C -0.6786(9) 0.0319(7) 0.938(3) 0.034(3) Uani 0.273(5) 1 d PDU A 2
H10' H -0.6972 -0.0033 0.9241 0.041 Uiso 0.273(5) 1 calc PR A 2
C11' C -0.7320(12) 0.0686(6) 0.9766(19) 0.033(3) Uani 0.273(5) 1 d PDU A 2
H11' H -0.7845 0.0575 0.9969 0.040 Uiso 0.273(5) 1 calc PR A 2
C12' C -0.7077(9) 0.1221(5) 0.9851(16) 0.031(2) Uani 0.273(5) 1 d PDU A 2
C13' C -0.6311(10) 0.1382(7) 0.9574(18) 0.030(3) Uani 0.273(5) 1 d PDU A 2
H13' H -0.6150 0.1747 0.9636 0.036 Uiso 0.273(5) 1 calc PR A 2
C14' C -0.5782(15) 0.1017(4) 0.921(3) 0.033(3) Uani 0.273(5) 1 d PDU A 2
H14' H -0.5278 0.1137 0.8961 0.039 Uiso 0.273(5) 1 calc PR A 2
C15' C -0.7632(9) 0.1647(5) 1.0232(13) 0.036(2) Uani 0.273(5) 1 d PDU A 2
C16' C -0.8836(9) 0.1809(7) 1.1076(10) 0.042(3) Uani 0.273(5) 1 d PDU A 2
H16C H -0.8482 0.2057 1.1420 0.051 Uiso 0.273(5) 1 calc PR A 2
H16D H -0.9185 0.1609 1.1502 0.051 Uiso 0.273(5) 1 calc PR A 2
C34' C -0.9367(13) 0.2126(9) 1.0456(10) 0.042(3) Uani 0.273(5) 1 d PDU A 2
H34C H -0.9676 0.1878 1.0063 0.051 Uiso 0.273(5) 1 calc PR A 2
H34D H -0.9021 0.2360 1.0076 0.051 Uiso 0.273(5) 1 calc PR A 2
O3 O -0.4588(2) -0.22332(13) 0.8426(2) 0.0509(10) Uani 1 1 d U . .
O4 O -0.34898(19) -0.23361(12) 0.7537(2) 0.0445(9) Uani 1 1 d U . .
O5 O -0.2530(2) -0.33241(15) 0.7962(2) 0.0566(10) Uani 1 1 d U . .
O6 O -0.1346(2) -0.34653(14) 0.9348(3) 0.0591(10) Uani 1 1 d U . .
O7 O 0.1736(2) 0.07257(15) 0.5276(3) 0.0627(11) Uani 1 1 d DU . .
O8 O 0.0875(2) 0.14356(14) 0.5448(2) 0.0556(10) Uani 1 1 d DU . .
C1 C -0.4194(3) -0.05479(18) 0.8319(3) 0.0309(11) Uani 1 1 d U . .
C2 C -0.4351(3) -0.10993(18) 0.8336(3) 0.0315(11) Uani 1 1 d U . .
H2A H -0.4858 -0.1224 0.8571 0.038 Uiso 1 1 calc R . .
C3 C -0.3788(2) -0.14692(17) 0.8021(3) 0.0295(11) Uani 1 1 d U . .
C4 C -0.3041(3) -0.12882(17) 0.7692(3) 0.0294(11) Uani 1 1 d U . .
H4A H -0.2651 -0.1540 0.7476 0.035 Uiso 1 1 calc R . .
C5 C -0.2855(3) -0.07339(17) 0.7674(3) 0.0300(10) Uani 1 1 d U . .
C6 C -0.3438(3) -0.03720(17) 0.7988(3) 0.0327(11) Uani 1 1 d U . .
H6A H -0.3321 0.0002 0.7978 0.039 Uiso 1 1 calc R . .
C7 C -0.4801(3) -0.01747(18) 0.8630(3) 0.0316(11) Uani 1 1 d U . .
C8 C -0.5324(3) 0.01310(18) 0.8871(3) 0.0344(11) Uani 1 1 d U A .
C9 C -0.5972(2) 0.04661(16) 0.9198(3) 0.0310(10) Uani 1 1 d DU . .
C17 C -0.4009(3) -0.20497(19) 0.8035(3) 0.0373(12) Uani 1 1 d U . .
C18 C -0.3696(3) -0.28856(17) 0.7368(4) 0.0478(13) Uani 1 1 d U . .
H18A H -0.4080 -0.2911 0.6859 0.057 Uiso 1 1 calc R . .
H18B H -0.3959 -0.3048 0.7898 0.057 Uiso 1 1 calc R . .
C19 C -0.2911(3) -0.31706(19) 0.7157(3) 0.0505(14) Uani 1 1 d U . .
H19A H -0.3025 -0.3493 0.6790 0.061 Uiso 1 1 calc R . .
H19B H -0.2544 -0.2930 0.6816 0.061 Uiso 1 1 calc R . .
C20 C -0.1749(3) -0.3575(2) 0.7843(4) 0.0603(15) Uani 1 1 d U . .
H20A H -0.1332 -0.3300 0.7688 0.072 Uiso 1 1 calc R . .
H20B H -0.1778 -0.3839 0.7350 0.072 Uiso 1 1 calc R . .
C21 C -0.1513(3) -0.3852(2) 0.8685(4) 0.0589(15) Uani 1 1 d U . .
H21A H -0.1965 -0.4089 0.8882 0.071 Uiso 1 1 calc R . .
H21B H -0.1021 -0.4077 0.8582 0.071 Uiso 1 1 calc R . .
C22 C -0.1278(4) -0.3703(2) 1.0199(4) 0.0727(19) Uani 1 1 d U . .
H22A H -0.1160 -0.3425 1.0642 0.109 Uiso 1 1 calc R . .
H22B H -0.0831 -0.3967 1.0194 0.109 Uiso 1 1 calc R . .
H22C H -0.1794 -0.3884 1.0350 0.109 Uiso 1 1 calc R . .
C23 C -0.2093(3) -0.05352(19) 0.7316(3) 0.0355(11) Uani 1 1 d U . .
C24 C -0.1491(3) -0.03430(19) 0.7015(3) 0.0374(12) Uani 1 1 d U . .
C25 C -0.0817(3) -0.00460(19) 0.6651(3) 0.0365(11) Uani 1 1 d U . .
C26 C -0.0110(3) -0.02836(19) 0.6333(3) 0.0362(12) Uani 1 1 d U . .
H26A H -0.0050 -0.0663 0.6359 0.043 Uiso 1 1 calc R . .
C27 C 0.0509(3) 0.0026(2) 0.5978(3) 0.0392(12) Uani 1 1 d U . .
H27A H 0.0995 -0.0141 0.5763 0.047 Uiso 1 1 calc R . .
C28 C 0.0429(3) 0.0578(2) 0.5932(3) 0.0424(12) Uani 1 1 d DU . .
C29 C -0.0275(3) 0.0818(2) 0.6265(3) 0.0460(13) Uani 1 1 d U . .
H29A H -0.0333 0.1199 0.6248 0.055 Uiso 1 1 calc R . .
C30 C -0.0884(3) 0.05067(19) 0.6618(3) 0.0448(13) Uani 1 1 d U . .
H30A H -0.1363 0.0674 0.6847 0.054 Uiso 1 1 calc R . .
C31 C 0.1097(3) 0.0912(2) 0.5506(3) 0.0475(13) Uani 1 1 d DU . .
C32 C 0.1473(3) 0.1831(2) 0.5123(4) 0.0640(16) Uani 1 1 d DU . .
H32A H 0.1285 0.2196 0.5290 0.077 Uiso 1 1 calc R . .
H32B H 0.2005 0.1766 0.5422 0.077 Uiso 1 1 calc R . .
C33 C 0.1595(3) 0.1810(2) 0.4156(3) 0.0679(17) Uani 1 1 d DU . .
H33A H 0.1856 0.1461 0.4011 0.081 Uiso 1 1 calc R . .
H33B H 0.1990 0.2096 0.3994 0.081 Uiso 1 1 calc R . .

loop_
_atom_site_aniso_label
_atom_site_aniso_U_11
_atom_site_aniso_U_22
_atom_site_aniso_U_33
_atom_site_aniso_U_23
_atom_site_aniso_U_13
_atom_site_aniso_U_12
S1 0.0772(11) 0.0814(12) 0.0461(10) 0.0137(9) 0.0068(9) -0.0026(9)
S2 0.0547(9) 0.0565(9) 0.0642(11) -0.0159(8) 0.0031(8) 0.0197(8)
O1 0.032(3) 0.037(3) 0.068(3) -0.003(3) 0.018(3) -0.003(2)
O2 0.033(3) 0.034(3) 0.046(3) -0.006(2) 0.009(2) 0.006(2)
C10 0.031(3) 0.040(3) 0.030(4) -0.002(3) 0.002(3) 0.002(3)
C11 0.032(4) 0.030(3) 0.032(3) -0.001(3) 0.002(3) 0.006(3)
C12 0.028(3) 0.031(3) 0.031(3) 0.001(3) 0.000(3) 0.002(3)
C13 0.029(3) 0.034(4) 0.041(3) 0.000(4) 0.007(3) -0.002(3)
C14 0.029(3) 0.035(3) 0.044(4) -0.001(4) 0.001(3) 0.005(3)
C15 0.034(3) 0.033(3) 0.038(3) 0.001(3) 0.001(3) 0.000(3)
C16 0.044(3) 0.036(3) 0.051(4) -0.008(3) 0.007(3) 0.007(3)
C34 0.041(4) 0.034(4) 0.050(4) -0.007(3) 0.010(3) 0.006(3)
O1' 0.044(6) 0.047(7) 0.071(7) -0.009(6) 0.010(6) -0.009(5)
O2' 0.038(4) 0.037(4) 0.047(4) -0.003(4) 0.007(4) 0.003(4)
C10' 0.029(4) 0.033(5) 0.040(5) 0.001(5) 0.003(4) 0.000(4)
C11' 0.028(4) 0.033(5) 0.038(4) 0.001(4) 0.006(4) -0.001(4)
C12' 0.029(4) 0.032(4) 0.033(4) 0.001(4) 0.001(4) 0.003(4)
C13' 0.026(5) 0.032(5) 0.032(5) 0.001(4) 0.003(5) 0.004(4)
C14' 0.028(5) 0.038(4) 0.032(5) 0.000(4) 0.002(4) 0.005(4)
C15' 0.033(4) 0.036(4) 0.040(4) -0.001(4) 0.002(4) 0.001(4)
C16' 0.038(5) 0.041(5) 0.048(5) -0.007(5) 0.013(5) 0.007(5)
C34' 0.040(5) 0.038(6) 0.049(5) -0.008(5) 0.012(5) 0.007(5)
O3 0.051(2) 0.046(2) 0.056(3) -0.0011(19) 0.017(2) -0.0131(18)
O4 0.044(2) 0.0318(18) 0.057(2) -0.0038(17) 0.0035(18) -0.0013(15)
O5 0.056(2) 0.069(2) 0.045(2) -0.003(2) 0.0036(19) 0.0217(19)
O6 0.059(2) 0.057(2) 0.061(3) 0.002(2) -0.009(2) 0.0016(19)
O7 0.043(2) 0.080(3) 0.065(3) -0.015(2) 0.019(2) -0.016(2)
O8 0.057(2) 0.058(2) 0.052(2) 0.0109(19) -0.0041(19) -0.018(2)
C1 0.027(2) 0.040(3) 0.026(2) -0.002(2) -0.003(2) 0.005(2)
C2 0.021(2) 0.050(3) 0.023(3) 0.000(2) 0.001(2) -0.002(2)
C3 0.025(2) 0.037(3) 0.026(2) 0.002(2) -0.004(2) 0.003(2)
C4 0.025(2) 0.037(3) 0.027(3) -0.004(2) 0.004(2) 0.008(2)
C5 0.025(2) 0.038(3) 0.027(2) -0.002(2) 0.000(2) 0.004(2)
C6 0.037(3) 0.027(2) 0.034(3) -0.002(2) 0.001(2) 0.001(2)
C7 0.028(2) 0.036(3) 0.031(3) -0.001(2) -0.002(2) 0.000(2)
C8 0.028(3) 0.041(3) 0.035(3) 0.001(2) -0.004(2) 0.001(2)
C9 0.025(2) 0.038(2) 0.031(2) 0.002(2) 0.001(2) 0.004(2)
C17 0.034(3) 0.041(3) 0.037(3) 0.003(2) -0.004(2) -0.002(2)
C18 0.052(3) 0.034(3) 0.058(3) -0.004(3) -0.005(3) 0.002(2)
C19 0.069(3) 0.037(3) 0.046(3) -0.007(3) 0.002(3) 0.001(3)
C20 0.059(3) 0.068(4) 0.054(4) -0.012(3) 0.009(3) 0.015(3)
C21 0.053(3) 0.051(3) 0.073(4) -0.012(3) -0.006(3) 0.013(3)
C22 0.058(4) 0.089(5) 0.071(5) 0.019(4) -0.019(4) -0.013(3)
C23 0.031(3) 0.043(3) 0.033(3) -0.003(2) 0.005(2) 0.008(2)
C24 0.034(3) 0.041(3) 0.037(3) 0.001(2) 0.003(2) 0.007(2)
C25 0.031(2) 0.043(3) 0.035(3) 0.003(2) -0.001(2) 0.001(2)
C26 0.036(3) 0.037(3) 0.036(3) 0.000(2) 0.002(2) 0.002(2)
C27 0.026(2) 0.055(3) 0.036(3) -0.007(2) 0.006(2) -0.001(2)
C28 0.040(3) 0.053(3) 0.034(3) -0.001(2) -0.001(2) -0.009(2)
C29 0.047(3) 0.037(3) 0.053(3) 0.007(2) -0.002(3) -0.001(2)
C30 0.030(3) 0.047(3) 0.057(3) 0.005(3) 0.005(3) 0.007(2)
C31 0.040(3) 0.064(3) 0.038(3) -0.010(3) -0.003(3) -0.011(3)
C32 0.059(3) 0.080(4) 0.054(4) -0.003(3) 0.001(3) -0.026(3)
C33 0.062(4) 0.081(4) 0.061(4) 0.004(3) 0.018(3) -0.024(3)

loop_
_atom_type_symbol
_atom_type_description
_atom_type_scat_dispersion_real
_atom_type_scat_dispersion_imag
_atom_type_scat_source
C C 0.0033 0.0016 'International Tables Vol C Tables 4.2.6.8 and 6.1.1.4'
H H 0.0000 0.0000 'International Tables Vol C Tables 4.2.6.8 and 6.1.1.4'
O O 0.0106 0.0060 'International Tables Vol C Tables 4.2.6.8 and 6.1.1.4'
S S 0.1246 0.1234 'International Tables Vol C Tables 4.2.6.8 and 6.1.1.4'

loop_
_geom_angle_atom_site_label_1
_geom_angle_atom_site_label_2
_geom_angle_atom_site_label_3
_geom_angle
_geom_angle_site_symmetry_1
_geom_angle_site_symmetry_3
_geom_angle_publ_flag
C33 S1 S2 106.6(2) . 3_456 ?
C34' S2 C34 13.1(10) . . ?
C34' S2 S1 92.5(9) . 3_456 ?
C34 S2 S1 105.5(3) . 3_456 ?
C15 O2 C16 114.5(5) . . ?
C11 C10 C9 120.4(7) . . ?
C11 C10 H10 119.8 . . ?
C9 C10 H10 119.8 . . ?
C10 C11 C12 120.1(7) . . ?
C10 C11 H11 120.0 . . ?
C12 C11 H11 120.0 . . ?
C13 C12 C11 120.0(5) . . ?
C13 C12 C15 117.9(6) . . ?
C11 C12 C15 122.0(6) . . ?
C14 C13 C12 120.1(7) . . ?
C14 C13 H13 120.0 . . ?
C12 C13 H13 120.0 . . ?
C13 C14 C9 121.3(7) . . ?
C13 C14 H14 119.3 . . ?
C9 C14 H14 119.3 . . ?
O1 C15 O2 123.6(6) . . ?
O1 C15 C12 122.9(6) . . ?
O2 C15 C12 113.5(5) . . ?
O2 C16 C34 112.3(5) . . ?
O2 C16 H16A 109.1 . . ?
C34 C16 H16A 109.1 . . ?
O2 C16 H16B 109.1 . . ?
C34 C16 H16B 109.1 . . ?
H16A C16 H16B 107.9 . . ?
C16 C34 S2 110.5(5) . . ?
C16 C34 H34A 109.6 . . ?
S2 C34 H34A 109.6 . . ?
C16 C34 H34B 109.6 . . ?
S2 C34 H34B 109.6 . . ?
H34A C34 H34B 108.1 . . ?
C15' O2' C16' 114.4(10) . . ?
C11' C10' C9 120.2(14) . . ?
C11' C10' H10' 119.9 . . ?
C9 C10' H10' 119.9 . . ?
C10' C11' C12' 119.2(14) . . ?
C10' C11' H11' 120.4 . . ?
C12' C11' H11' 120.4 . . ?
C13' C12' C11' 120.5(9) . . ?
C13' C12' C15' 117.2(10) . . ?
C11' C12' C15' 122.3(10) . . ?
C14' C13' C12' 120.1(14) . . ?
C14' C13' H13' 119.9 . . ?
C12' C13' H13' 119.9 . . ?
C13' C14' C9 120.8(14) . . ?
C13' C14' H14' 119.6 . . ?
C9 C14' H14' 119.6 . . ?
O1' C15' O2' 123.9(11) . . ?
O1' C15' C12' 124.6(11) . . ?
O2' C15' C12' 111.4(8) . . ?
O2' C16' C34' 110.5(10) . . ?
O2' C16' H16C 109.6 . . ?
C34' C16' H16C 109.6 . . ?
O2' C16' H16D 109.6 . . ?
C34' C16' H16D 109.6 . . ?
H16C C16' H16D 108.1 . . ?
C16' C34' S2 109.8(9) . . ?
C16' C34' H34C 109.7 . . ?
S2 C34' H34C 109.7 . . ?
C16' C34' H34D 109.7 . . ?
S2 C34' H34D 109.7 . . ?
H34C C34' H34D 108.2 . . ?
C17 O4 C18 117.4(4) . . ?
C19 O5 C20 113.7(4) . . ?
C21 O6 C22 111.6(4) . . ?
C31 O8 C32 119.1(4) . . ?
C2 C1 C6 118.4(4) . . ?
C2 C1 C7 120.1(4) . . ?
C6 C1 C7 121.4(4) . . ?
C3 C2 C1 121.7(4) . . ?
C3 C2 H2A 119.2 . . ?
C1 C2 H2A 119.2 . . ?
C2 C3 C4 119.2(4) . . ?
C2 C3 C17 118.6(4) . . ?
C4 C3 C17 122.2(4) . . ?
C3 C4 C5 120.8(4) . . ?
C3 C4 H4A 119.6 . . ?
C5 C4 H4A 119.6 . . ?
C6 C5 C4 118.6(4) . . ?
C6 C5 C23 119.6(4) . . ?
C4 C5 C23 121.8(4) . . ?
C5 C6 C1 121.4(4) . . ?
C5 C6 H6A 119.3 . . ?
C1 C6 H6A 119.3 . . ?
C8 C7 C1 178.1(5) . . ?
C7 C8 C9 175.9(5) . . ?
C14 C9 C10 118.0(5) . . ?
C14 C9 C10' 12.5(14) . . ?
C10 C9 C10' 107.3(10) . . ?
C14 C9 C14' 128.8(10) . . ?
C10 C9 C14' 11.9(12) . . ?
C10' C9 C14' 117.4(9) . . ?
C14 C9 C8 117.1(5) . . ?
C10 C9 C8 124.8(5) . . ?
C10' C9 C8 127.8(8) . . ?
C14' C9 C8 114.1(8) . . ?
O3 C17 O4 124.7(4) . . ?
O3 C17 C3 124.5(5) . . ?
O4 C17 C3 110.8(4) . . ?
O4 C18 C19 106.8(4) . . ?
O4 C18 H18A 110.4 . . ?
C19 C18 H18A 110.4 . . ?
O4 C18 H18B 110.4 . . ?
C19 C18 H18B 110.4 . . ?
H18A C18 H18B 108.6 . . ?
O5 C19 C18 108.9(4) . . ?
O5 C19 H19A 109.9 . . ?
C18 C19 H19A 109.9 . . ?
O5 C19 H19B 109.9 . . ?
C18 C19 H19B 109.9 . . ?
H19A C19 H19B 108.3 . . ?
O5 C20 C21 108.9(4) . . ?
O5 C20 H20A 109.9 . . ?
C21 C20 H20A 109.9 . . ?
O5 C20 H20B 109.9 . . ?
C21 C20 H20B 109.9 . . ?
H20A C20 H20B 108.3 . . ?
O6 C21 C20 109.5(5) . . ?
O6 C21 H21A 109.8 . . ?
C20 C21 H21A 109.8 . . ?
O6 C21 H21B 109.8 . . ?
C20 C21 H21B 109.8 . . ?
H21A C21 H21B 108.2 . . ?
O6 C22 H22A 109.5 . . ?
O6 C22 H22B 109.5 . . ?
H22A C22 H22B 109.5 . . ?
O6 C22 H22C 109.5 . . ?
H22A C22 H22C 109.5 . . ?
H22B C22 H22C 109.5 . . ?
C24 C23 C5 176.0(5) . . ?
C23 C24 C25 172.7(5) . . ?
C30 C25 C26 118.6(4) . . ?
C30 C25 C24 117.8(4) . . ?
C26 C25 C24 123.5(4) . . ?
C27 C26 C25 120.5(5) . . ?
C27 C26 H26A 119.8 . . ?
C25 C26 H26A 119.8 . . ?
C26 C27 C28 120.4(5) . . ?
C26 C27 H27A 119.8 . . ?
C28 C27 H27A 119.8 . . ?
C27 C28 C29 119.3(5) . . ?
C27 C28 C31 119.9(5) . . ?
C29 C28 C31 120.8(5) . . ?
C30 C29 C28 119.8(5) . . ?
C30 C29 H29A 120.1 . . ?
C28 C29 H29A 120.1 . . ?
C29 C30 C25 121.4(5) . . ?
C29 C30 H30A 119.3 . . ?
C25 C30 H30A 119.3 . . ?
O7 C31 O8 126.1(5) . . ?
O7 C31 C28 122.6(5) . . ?
O8 C31 C28 111.2(4) . . ?
C33 C32 O8 113.3(4) . . ?
C33 C32 H32A 108.9 . . ?
O8 C32 H32A 108.9 . . ?
C33 C32 H32B 108.9 . . ?
O8 C32 H32B 108.9 . . ?
H32A C32 H32B 107.7 . . ?
C32 C33 S1 117.9(4) . . ?
C32 C33 H33A 107.8 . . ?
S1 C33 H33A 107.8 . . ?
C32 C33 H33B 107.8 . . ?
S1 C33 H33B 107.8 . . ?
H33A C33 H33B 107.2 . . ?

loop_
_geom_bond_atom_site_label_1
_geom_bond_atom_site_label_2
_geom_bond_distance
_geom_bond_site_symmetry_2
_geom_bond_publ_flag
S1 C33 1.802(5) . ?
S1 S2 2.037(2) 3_456 ?
S2 C34' 1.829(8) . ?
S2 C34 1.843(5) . ?
S2 S1 2.037(2) 3_456 ?
O1 C15 1.195(6) . ?
O2 C15 1.354(6) . ?
O2 C16 1.462(6) . ?
C10 C11 1.382(10) . ?
C10 C9 1.402(6) . ?
C10 H10 0.9500 . ?
C11 C12 1.387(9) . ?
C11 H11 0.9500 . ?
C12 C13 1.381(8) . ?
C12 C15 1.502(7) . ?
C13 C14 1.366(9) . ?
C13 H13 0.9500 . ?
C14 C9 1.401(6) . ?
C14 H14 0.9500 . ?
C16 C34 1.502(7) . ?
C16 H16A 0.9900 . ?
C16 H16B 0.9900 . ?
C34 H34A 0.9900 . ?
C34 H34B 0.9900 . ?
O1' C15' 1.190(9) . ?
O2' C15' 1.353(8) . ?
O2' C16' 1.467(8) . ?
C10' C11' 1.388(14) . ?
C10' C9 1.403(8) . ?
C10' H10' 0.9500 . ?
C11' C12' 1.393(12) . ?
C11' H11' 0.9500 . ?
C12' C13' 1.375(11) . ?
C12' C15' 1.506(9) . ?
C13' C14' 1.366(13) . ?
C13' H13' 0.9500 . ?
C14' C9 1.404(8) . ?
C14' H14' 0.9500 . ?
C16' C34' 1.496(9) . ?
C16' H16C 0.9900 . ?
C16' H16D 0.9900 . ?
C34' H34C 0.9900 . ?
C34' H34D 0.9900 . ?
O3 C17 1.201(5) . ?
O4 C17 1.335(5) . ?
O4 C18 1.429(5) . ?
O5 C19 1.411(6) . ?
O5 C20 1.429(6) . ?
O6 C21 1.410(6) . ?
O6 C22 1.411(6) . ?
O7 C31 1.191(5) . ?
O8 C31 1.354(5) . ?
O8 C32 1.467(5) . ?
C1 C2 1.395(6) . ?
C1 C6 1.398(6) . ?
C1 C7 1.435(6) . ?
C2 C3 1.383(6) . ?
C2 H2A 0.9500 . ?
C3 C4 1.389(6) . ?
C3 C17 1.488(6) . ?
C4 C5 1.411(6) . ?
C4 H4A 0.9500 . ?
C5 C6 1.391(6) . ?
C5 C23 1.441(6) . ?
C6 H6A 0.9500 . ?
C7 C8 1.198(6) . ?
C8 C9 1.431(6) . ?
C18 C19 1.495(6) . ?
C18 H18A 0.9900 . ?
C18 H18B 0.9900 . ?
C19 H19A 0.9900 . ?
C19 H19B 0.9900 . ?
C20 C21 1.489(7) . ?
C20 H20A 0.9900 . ?
C20 H20B 0.9900 . ?
C21 H21A 0.9900 . ?
C21 H21B 0.9900 . ?
C22 H22A 0.9800 . ?
C22 H22B 0.9800 . ?
C22 H22C 0.9800 . ?
C23 C24 1.181(6) . ?
C24 C25 1.432(6) . ?
C25 C30 1.379(6) . ?
C25 C26 1.381(6) . ?
C26 C27 1.377(6) . ?
C26 H26A 0.9500 . ?
C27 C28 1.379(6) . ?
C27 H27A 0.9500 . ?
C28 C29 1.387(6) . ?
C28 C31 1.512(6) . ?
C29 C30 1.367(6) . ?
C29 H29A 0.9500 . ?
C30 H30A 0.9500 . ?
C32 C33 1.466(6) . ?
C32 H32A 0.9900 . ?
C32 H32B 0.9900 . ?
C33 H33A 0.9900 . ?
C33 H33B 0.9900 . ?

loop_
_geom_torsion_atom_site_label_1
_geom_torsion_atom_site_label_2
_geom_torsion_atom_site_label_3
_geom_torsion_atom_site_label_4
_geom_torsion
_geom_torsion_site_symmetry_1
_geom_torsion_site_symmetry_2
_geom_torsion_site_symmetry_3
_geom_torsion_site_symmetry_4
_geom_torsion_publ_flag
C9 C10 C11 C12 1.6(16) . . . . ?
C10 C11 C12 C13 -1.7(14) . . . . ?
C10 C11 C12 C15 176.7(9) . . . . ?
C11 C12 C13 C14 2.1(14) . . . . ?
C15 C12 C13 C14 -176.4(9) . . . . ?
C12 C13 C14 C9 -2.4(17) . . . . ?
C16 O2 C15 O1 5.4(10) . . . . ?
C16 O2 C15 C12 -171.9(6) . . . . ?
C13 C12 C15 O1 6.1(12) . . . . ?
C11 C12 C15 O1 -172.3(8) . . . . ?
C13 C12 C15 O2 -176.6(7) . . . . ?
C11 C12 C15 O2 5.0(11) . . . . ?
C15 O2 C16 C34 -82.8(8) . . . . ?
O2 C16 C34 S2 172.4(5) . . . . ?
C34' S2 C34 C16 -87(3) . . . . ?
S1 S2 C34 C16 -87.7(6) 3_456 . . . ?
C9 C10' C11' C12' 9(5) . . . . ?
C10' C11' C12' C13' -1(4) . . . . ?
C10' C11' C12' C15' 178(3) . . . . ?
C11' C12' C13' C14' 0(4) . . . . ?
C15' C12' C13' C14' -179(3) . . . . ?
C12' C13' C14' C9 -7(5) . . . . ?
C16' O2' C15' O1' -5(3) . . . . ?
C16' O2' C15' C12' 171.4(16) . . . . ?
C13' C12' C15' O1' 3(4) . . . . ?
C11' C12' C15' O1' -176(2) . . . . ?
C13' C12' C15' O2' -173(2) . . . . ?
C11' C12' C15' O2' 8(3) . . . . ?
C15' O2' C16' C34' 83(2) . . . . ?
O2' C16' C34' S2 173.5(13) . . . . ?
C34 S2 C34' C16' 112(4) . . . . ?
S1 S2 C34' C16' -67.8(17) 3_456 . . . ?
C6 C1 C2 C3 -1.3(7) . . . . ?
C7 C1 C2 C3 178.3(4) . . . . ?
C1 C2 C3 C4 1.1(7) . . . . ?
C1 C2 C3 C17 -178.2(4) . . . . ?
C2 C3 C4 C5 -0.3(7) . . . . ?
C17 C3 C4 C5 179.0(4) . . . . ?
C3 C4 C5 C6 -0.4(7) . . . . ?
C3 C4 C5 C23 -178.4(4) . . . . ?
C4 C5 C6 C1 0.2(7) . . . . ?
C23 C5 C6 C1 178.3(4) . . . . ?
C2 C1 C6 C5 0.6(7) . . . . ?
C7 C1 C6 C5 -179.0(4) . . . . ?
C2 C1 C7 C8 -59(16) . . . . ?
C6 C1 C7 C8 121(16) . . . . ?
C1 C7 C8 C9 84(18) . . . . ?
C13 C14 C9 C10 2.2(17) . . . . ?
C13 C14 C9 C10' -30(9) . . . . ?
C13 C14 C9 C14' -4(3) . . . . ?
C13 C14 C9 C8 178.6(9) . . . . ?
C11 C10 C9 C14 -1.8(16) . . . . ?
C11 C10 C9 C10' 5(2) . . . . ?
C11 C10 C9 C14' 155(12) . . . . ?
C11 C10 C9 C8 -177.9(8) . . . . ?
C11' C10' C9 C14 142(12) . . . . ?
C11' C10' C9 C10 -9(4) . . . . ?
C11' C10' C9 C14' -15(4) . . . . ?
C11' C10' C9 C8 175(2) . . . . ?
C13' C14' C9 C14 8(5) . . . . ?
C13' C14' C9 C10 -19(8) . . . . ?
C13' C14' C9 C10' 14(4) . . . . ?
C13' C14' C9 C8 -174(2) . . . . ?
C7 C8 C9 C14 -30(7) . . . . ?
C7 C8 C9 C10 146(7) . . . . ?
C7 C8 C9 C10' -38(8) . . . . ?
C7 C8 C9 C14' 152(7) . . . . ?
C18 O4 C17 O3 8.1(7) . . . . ?
C18 O4 C17 C3 -170.2(4) . . . . ?
C2 C3 C17 O3 -12.1(7) . . . . ?
C4 C3 C17 O3 168.6(5) . . . . ?
C2 C3 C17 O4 166.3(4) . . . . ?
C4 C3 C17 O4 -13.0(6) . . . . ?
C17 O4 C18 C19 -156.6(4) . . . . ?
C20 O5 C19 C18 -176.7(4) . . . . ?
O4 C18 C19 O5 84.2(5) . . . . ?
C19 O5 C20 C21 -164.5(4) . . . . ?
C22 O6 C21 C20 168.5(4) . . . . ?
O5 C20 C21 O6 -68.8(6) . . . . ?
C6 C5 C23 C24 -20(8) . . . . ?
C4 C5 C23 C24 158(7) . . . . ?
C5 C23 C24 C25 6(11) . . . . ?
C23 C24 C25 C30 8(4) . . . . ?
C23 C24 C25 C26 -172(4) . . . . ?
C30 C25 C26 C27 -1.0(7) . . . . ?
C24 C25 C26 C27 178.9(5) . . . . ?
C25 C26 C27 C28 -0.3(7) . . . . ?
C26 C27 C28 C29 1.4(7) . . . . ?
C26 C27 C28 C31 -177.5(4) . . . . ?
C27 C28 C29 C30 -1.2(8) . . . . ?
C31 C28 C29 C30 177.7(5) . . . . ?
C28 C29 C30 C25 -0.1(8) . . . . ?
C26 C25 C30 C29 1.3(8) . . . . ?
C24 C25 C30 C29 -178.7(5) . . . . ?
C32 O8 C31 O7 -3.7(8) . . . . ?
C32 O8 C31 C28 174.8(4) . . . . ?
C27 C28 C31 O7 -7.2(8) . . . . ?
C29 C28 C31 O7 173.9(5) . . . . ?
C27 C28 C31 O8 174.3(4) . . . . ?
C29 C28 C31 O8 -4.6(7) . . . . ?
C31 O8 C32 C33 75.6(6) . . . . ?
O8 C32 C33 S1 55.8(7) . . . . ?
S2 S1 C33 C32 48.6(5) 3_456 . . . ?
